data_1544726
loop_
_publ_author_name
'Sugiyama, K.'
'Tokonami, M.'

_publ_section_title
;
 The crystal structure refinements of the strontium and barium
 orthophosphates
;
_journal_name_full 'Mineralogical Journal'
_journal_page_first 141
_journal_page_last 146
_journal_volume 15
_journal_year 1990
_chemical_formula_sum 'Ba3 O8 P2'
_chemical_name_common Ba3(PO4)2
_chemical_name_mineral Ba3(PO4)2
_space_group_IT_number 166
_space_group_name_H-M_alt 'R -3 m'
_symmetry_space_group_name_Hall '-R 3 2"'
_symmetry_space_group_name_H-M 'R -3 m :H'
_cell_angle_alpha 90
_cell_angle_beta 90
_cell_angle_gamma 120
_cell_formula_units_Z 3
_cell_length_a 5.6038(7)
_cell_length_b 5.6038(7)
_cell_length_c 21.000(5)
_cell_volume 571.10(17)
_cod_data_source_file Ba3PO42.cif
_cod_data_source_block Ba3(PO4)2
_cod_depositor_comments 'Atoms in M sites are Ba, not Sr. I corrected them.'
_cod_original_formula_sum 'Ba3 P2 O8'
_cod_database_code 1544726

loop_
_space_group_symop_operation_xyz
'x, y, z'
'-x, -y, -z'
'-y, x-y, z'
'y, -x+y, -z'
'-x+y, -x, z'
'x-y, x, -z'
'y, x, -z'
'-y, -x, z'
'x-y, -y, -z'
'-x+y, y, z'
'-x, -x+y, -z'
'x, x-y, z'
'x+2/3, y+1/3, z+1/3'
'-x+2/3, -y+1/3, -z+1/3'
'-y+2/3, x-y+1/3, z+1/3'
'y+2/3, -x+y+1/3, -z+1/3'
'-x+y+2/3, -x+1/3, z+1/3'
'x-y+2/3, x+1/3, -z+1/3'
'y+2/3, x+1/3, -z+1/3'
'-y+2/3, -x+1/3, z+1/3'
'x-y+2/3, -y+1/3, -z+1/3'
'-x+y+2/3, y+1/3, z+1/3'
'-x+2/3, -x+y+1/3, -z+1/3'
'x+2/3, x-y+1/3, z+1/3'
'x+1/3, y+2/3, z+2/3'
'-x+1/3, -y+2/3, -z+2/3'
'-y+1/3, x-y+2/3, z+2/3'
'y+1/3, -x+y+2/3, -z+2/3'
'-x+y+1/3, -x+2/3, z+2/3'
'x-y+1/3, x+2/3, -z+2/3'
'y+1/3, x+2/3, -z+2/3'
'-y+1/3, -x+2/3, z+2/3'
'x-y+1/3, -y+2/3, -z+2/3'
'-x+y+1/3, y+2/3, z+2/3'
'-x+1/3, -x+y+2/3, -z+2/3'
'x+1/3, x-y+2/3, z+2/3'

loop_
_atom_site_label
_atom_site_occupancy
_atom_site_fract_x
_atom_site_fract_y
_atom_site_fract_z
_atom_site_adp_type
_atom_site_B_iso_or_equiv
_atom_site_type_symbol
P 1.0 0.000000 0.000000 0.40750(10) Biso 0.61 P
M1 1.0 0.000000 0.000000 0.000000 Biso 0.83 Ba
M2 1.0 0.000000 0.000000 0.20860(2) Biso 0.66 Ba
O1 1.0 0.000000 0.000000 0.3341(3) Biso 1.09 O
O2 1.0 -0.1502(4) 0.1502(4) 0.4324(2) Biso 0.85 O
